data_4502491
loop_
_publ_author_name
'Li, Dong-Ping'
'Zhou, Xin-Hui'
'Liang, Xiao-Qiang'
'Li, Cheng-Hui'
'Chen, Chao'
'Liu, Jian'
'You, Xiao-Zeng'

_publ_section_title
;
 Novel Structural Diversity of Triazolate-Based Coordination Polymers
 Generated Solvothermally with Anions
;
_journal_issue 5
_journal_name_full 'Crystal Growth &amp; Design'
_journal_page_first 2136
_journal_paper_doi 10.1021/cg9012894
_journal_volume 10
_journal_year 2010
_chemical_formula_sum 'C2 H5 Cd N3 O5 S'
_chemical_formula_weight 295.55
_chemical_name_systematic
; 
 ? 
;
_space_group_IT_number 2
_symmetry_cell_setting triclinic
_symmetry_space_group_name_Hall '-P 1'
_symmetry_space_group_name_H-M 'P -1'
_atom_sites_solution_hydrogens geom
_atom_sites_solution_primary direct
_atom_sites_solution_secondary difmap
_audit_creation_method SHELXL-97
_cell_angle_alpha 78.487(3)
_cell_angle_beta 72.869(3)
_cell_angle_gamma 87.200(3)
_cell_formula_units_Z 2
_cell_length_a 5.5144(10)
_cell_length_b 8.0021(15)
_cell_length_c 9.2467(17)
_cell_measurement_temperature 291(2)
_cell_volume 382.06(12)
_computing_cell_refinement SMART
_computing_data_collection 'SMART (Bruker, 2000)'
_computing_data_reduction 'SAINT (Bruker, 2000)'
_computing_molecular_graphics 'SHELXL-97 (Sheldrick, 1997)'
_computing_publication_material 'SHELXL-97 (Sheldrick, 1997)'
_computing_structure_refinement 'SHELXL-97 (Sheldrick, 1997)'
_computing_structure_solution 'SHELXS-97 (Sheldrick, 1990)'
_diffrn_ambient_temperature 291(2)
_diffrn_measured_fraction_theta_full 0.983
_diffrn_measured_fraction_theta_max 0.983
_diffrn_measurement_device_type 'Bruker Smart Aepex CCD'
_diffrn_measurement_method 'phi and omega scans'
_diffrn_radiation_monochromator graphite
_diffrn_radiation_source 'fine-focus sealed tube'
_diffrn_radiation_type MoK\a
_diffrn_radiation_wavelength 0.71073
_diffrn_reflns_av_R_equivalents 0.0362
_diffrn_reflns_av_sigmaI/netI 0.0365
_diffrn_reflns_limit_h_max 6
_diffrn_reflns_limit_h_min -6
_diffrn_reflns_limit_k_max 8
_diffrn_reflns_limit_k_min -9
_diffrn_reflns_limit_l_max 10
_diffrn_reflns_limit_l_min -9
_diffrn_reflns_number 1916
_diffrn_reflns_theta_full 24.99
_diffrn_reflns_theta_max 24.99
_diffrn_reflns_theta_min 2.35
_exptl_absorpt_coefficient_mu 3.120
_exptl_absorpt_correction_T_max 0.6519
_exptl_absorpt_correction_T_min 0.6191
_exptl_absorpt_correction_type multi-scan
_exptl_absorpt_process_details 'SADABS; Bruker, 2000'
_exptl_crystal_colour colorless
_exptl_crystal_density_diffrn 2.569
_exptl_crystal_density_method 'not measured'
_exptl_crystal_description block
_exptl_crystal_F_000 284
_exptl_crystal_size_max 0.17
_exptl_crystal_size_mid 0.16
_exptl_crystal_size_min 0.15
_refine_diff_density_max 0.565
_refine_diff_density_min -0.557
_refine_diff_density_rms 0.125
_refine_ls_extinction_method none
_refine_ls_goodness_of_fit_ref 1.026
_refine_ls_hydrogen_treatment constr
_refine_ls_matrix_type full
_refine_ls_number_parameters 112
_refine_ls_number_reflns 1327
_refine_ls_number_restraints 0
_refine_ls_restrained_S_all 1.026
_refine_ls_R_factor_all 0.0267
_refine_ls_R_factor_gt 0.0237
_refine_ls_shift/su_max 0.000
_refine_ls_shift/su_mean 0.000
_refine_ls_structure_factor_coef Fsqd
_refine_ls_weighting_details 'calc w=1/[\s^2^(Fo^2^)+(0.0318P)^2^+0.0000P] where P=(Fo^2^+2Fc^2^)/3'
_refine_ls_weighting_scheme calc
_refine_ls_wR_factor_gt 0.0592
_refine_ls_wR_factor_ref 0.0603
_reflns_number_gt 1178
_reflns_number_total 1327
_reflns_threshold_expression >2sigma(I)
_cod_data_source_file cg9012894_si_003.cif
_cod_data_source_block 090604am
_cod_original_sg_symbol_H-M P-1
_cod_database_code 4502491

loop_
_symmetry_equiv_pos_as_xyz
'x, y, z'
'-x, -y, -z'

loop_
_atom_site_label
_atom_site_type_symbol
_atom_site_fract_x
_atom_site_fract_y
_atom_site_fract_z
_atom_site_U_iso_or_equiv
_atom_site_adp_type
_atom_site_occupancy
_atom_site_symmetry_multiplicity
_atom_site_calc_flag
_atom_site_refinement_flags
Cd1 Cd 0.0000 1.0000 1.0000 0.01855(13) Uani 1 2 d S
Cd2 Cd 0.5000 0.5000 0.5000 0.02020(13) Uani 1 2 d S
C1 C 0.2900(7) 0.7408(5) 0.7627(4) 0.0267(9) Uani 1 1 d .
H1 H 0.4441 0.7992 0.7322 0.032 Uiso 1 1 calc R
C2 C 0.0089(8) 0.5677(5) 0.7759(5) 0.0316(10) Uani 1 1 d .
H2 H -0.0788 0.4803 0.7594 0.038 Uiso 1 1 calc R
N1 N 0.2479(6) 0.6113(4) 0.7003(3) 0.0232(7) Uani 1 1 d .
N2 N 0.0910(6) 0.7766(4) 0.8715(4) 0.0240(7) Uani 1 1 d .
N3 N -0.0865(6) 0.6642(4) 0.8768(4) 0.0278(8) Uani 1 1 d .
H3 H -0.2392 0.6571 0.9374 0.033 Uiso 1 1 calc R
O1 O 0.2174(5) 0.2770(3) 0.5368(3) 0.0305(6) Uani 1 1 d .
H1A H 0.0570 0.2662 0.5621 0.037 Uiso 1 1 d R
H1B H 0.2755 0.1864 0.5795 0.037 Uiso 1 1 d R
O2 O 0.3052(4) 0.6918(3) 0.3497(3) 0.0243(6) Uani 1 1 d .
O3 O 0.6653(5) 0.8634(3) 0.1910(3) 0.0279(6) Uani 1 1 d .
O4 O 0.2486(5) 0.9314(3) 0.1639(3) 0.0312(6) Uani 1 1 d .
O5 O 0.4620(5) 0.6818(4) 0.0804(3) 0.0302(6) Uani 1 1 d .
S1 S 0.42056(16) 0.79238(12) 0.19269(10) 0.0198(2) Uani 1 1 d .

loop_
_atom_site_aniso_label
_atom_site_aniso_U_11
_atom_site_aniso_U_22
_atom_site_aniso_U_33
_atom_site_aniso_U_23
_atom_site_aniso_U_13
_atom_site_aniso_U_12
Cd1 0.0170(2) 0.0204(2) 0.0177(2) -0.00494(16) -0.00327(15) -0.00098(15)
Cd2 0.0180(2) 0.0238(2) 0.0178(2) -0.00586(16) -0.00293(15) 0.00284(15)
C1 0.019(2) 0.032(2) 0.029(2) -0.0109(19) -0.0038(17) -0.0024(17)
C2 0.028(2) 0.031(2) 0.034(2) -0.0168(19) 0.0013(18) -0.0100(18)
N1 0.0221(17) 0.0253(17) 0.0205(16) -0.0060(14) -0.0022(13) -0.0024(13)
N2 0.0157(17) 0.0276(17) 0.0293(18) -0.0106(15) -0.0038(14) -0.0012(13)
N3 0.0177(17) 0.0351(19) 0.0282(17) -0.0127(16) 0.0021(14) -0.0058(14)
O1 0.0198(14) 0.0355(16) 0.0340(16) -0.0016(13) -0.0069(12) -0.0056(12)
O2 0.0142(13) 0.0304(15) 0.0235(14) 0.0027(12) -0.0033(11) -0.0007(11)
O3 0.0180(14) 0.0405(16) 0.0219(13) 0.0036(12) -0.0053(11) -0.0107(12)
O4 0.0306(16) 0.0339(16) 0.0309(15) -0.0028(13) -0.0151(12) 0.0063(13)
O5 0.0193(14) 0.0426(17) 0.0276(14) -0.0154(13) 0.0008(11) -0.0023(12)
S1 0.0133(4) 0.0258(5) 0.0186(4) -0.0007(4) -0.0040(3) -0.0018(4)

loop_
_atom_type_symbol
_atom_type_description
_atom_type_scat_dispersion_real
_atom_type_scat_dispersion_imag
_atom_type_scat_source
C C 0.0033 0.0016 'International Tables Vol C Tables 4.2.6.8 and 6.1.1.4'
H H 0.0000 0.0000 'International Tables Vol C Tables 4.2.6.8 and 6.1.1.4'
N N 0.0061 0.0033 'International Tables Vol C Tables 4.2.6.8 and 6.1.1.4'
O O 0.0106 0.0060 'International Tables Vol C Tables 4.2.6.8 and 6.1.1.4'
S S 0.1246 0.1234 'International Tables Vol C Tables 4.2.6.8 and 6.1.1.4'
Cd Cd -0.8075 1.2024 'International Tables Vol C Tables 4.2.6.8 and 6.1.1.4'

loop_
_geom_angle_atom_site_label_1
_geom_angle_atom_site_label_2
_geom_angle_atom_site_label_3
_geom_angle
_geom_angle_site_symmetry_1
_geom_angle_site_symmetry_3
O3 Cd1 O3 180.0 1_456 2_676
O3 Cd1 N2 85.62(10) 1_456 2_577
O3 Cd1 N2 94.38(10) 2_676 2_577
O3 Cd1 N2 94.38(10) 1_456 .
O3 Cd1 N2 85.62(10) 2_676 .
N2 Cd1 N2 180.000(1) 2_577 .
O3 Cd1 O4 89.04(9) 1_456 1_556
O3 Cd1 O4 90.96(9) 2_676 1_556
N2 Cd1 O4 79.84(10) 2_577 1_556
N2 Cd1 O4 100.16(10) . 1_556
O3 Cd1 O4 90.96(9) 1_456 2_576
O3 Cd1 O4 89.04(9) 2_676 2_576
N2 Cd1 O4 100.16(10) 2_577 2_576
N2 Cd1 O4 79.84(10) . 2_576
O4 Cd1 O4 180.000(1) 1_556 2_576
N1 Cd2 N1 180.000(1) . 2_666
N1 Cd2 O2 94.80(10) . 2_666
N1 Cd2 O2 85.20(10) 2_666 2_666
N1 Cd2 O2 85.20(10) . .
N1 Cd2 O2 94.80(10) 2_666 .
O2 Cd2 O2 180.00(10) 2_666 .
N1 Cd2 O1 93.54(10) . .
N1 Cd2 O1 86.46(10) 2_666 .
O2 Cd2 O1 85.41(9) 2_666 .
O2 Cd2 O1 94.59(9) . .
N1 Cd2 O1 86.46(10) . 2_666
N1 Cd2 O1 93.54(10) 2_666 2_666
O2 Cd2 O1 94.59(9) 2_666 2_666
O2 Cd2 O1 85.41(9) . 2_666
O1 Cd2 O1 180.0 . 2_666
N2 C1 N1 113.1(3) . .
N2 C1 H1 123.4 . .
N1 C1 H1 123.4 . .
N3 C2 N1 110.6(3) . .
N3 C2 H2 124.7 . .
N1 C2 H2 124.7 . .
C2 N1 C1 103.2(3) . .
C2 N1 Cd2 126.1(2) . .
C1 N1 Cd2 130.5(2) . .
C1 N2 N3 103.6(3) . .
C1 N2 Cd1 132.7(2) . .
N3 N2 Cd1 122.7(2) . .
C2 N3 N2 109.4(3) . .
C2 N3 H3 125.3 . .
N2 N3 H3 125.3 . .
Cd2 O1 H1A 135.3 . .
Cd2 O1 H1B 108.2 . .
H1A O1 H1B 107.7 . .
S1 O2 Cd2 128.06(14) . .
S1 O3 Cd1 133.77(15) . 1_654
S1 O4 Cd1 135.04(16) . 1_554
O5 S1 O4 111.58(17) . .
O5 S1 O2 109.45(16) . .
O4 S1 O2 107.92(15) . .
O5 S1 O3 110.56(15) . .
O4 S1 O3 109.70(16) . .
O2 S1 O3 107.50(14) . .

loop_
_geom_bond_atom_site_label_1
_geom_bond_atom_site_label_2
_geom_bond_distance
_geom_bond_site_symmetry_2
Cd1 O3 2.286(2) 1_456
Cd1 O3 2.286(2) 2_676
Cd1 N2 2.295(3) 2_577
Cd1 N2 2.295(3) .
Cd1 O4 2.301(3) 1_556
Cd1 O4 2.301(3) 2_576
Cd2 N1 2.275(3) .
Cd2 N1 2.275(3) 2_666
Cd2 O2 2.304(2) 2_666
Cd2 O2 2.304(2) .
Cd2 O1 2.333(3) .
Cd2 O1 2.333(3) 2_666
C1 N2 1.317(4) .
C1 N1 1.342(4) .
C1 H1 0.9300 .
C2 N3 1.305(5) .
C2 N1 1.323(5) .
C2 H2 0.9300 .
N2 N3 1.345(4) .
N3 H3 0.8600 .
O1 H1A 0.8500 .
O1 H1B 0.8500 .
O2 S1 1.483(2) .
O3 S1 1.485(2) .
O3 Cd1 2.286(2) 1_654
O4 S1 1.461(3) .
O4 Cd1 2.301(3) 1_554
O5 S1 1.456(3) .
